data_2218403
loop_
_publ_author_name
'Dong, Wen-Kui'
'Yan, Hai-Bo'
'Chai, Lan-Qin'
'Lv, Zhong-Wu'
'Zhao, Chun-Yu'

_publ_section_title
;
 3,3'-Bis(4-nitrophenyl)-1,1'-(<i>p</i>-phenylene)dithiourea dimethyl
 sulfoxide disolvate
;
_journal_coeditor_code FL2195
_journal_issue 6
_journal_name_full 'Acta Crystallographica Section E'
_journal_page_first o1097
_journal_paper_doi 10.1107/S160053680801430X
_journal_volume 64
_journal_year 2008
_chemical_formula_iupac 'C22 H16 N6 O6 S2, 2C2 H6 O S'
_chemical_formula_moiety 'C22 H16 N6 O6 S2, 2C2 H6 O S'
_chemical_formula_sum 'C26 H28 N6 O8 S4'
_chemical_formula_weight 680.78
_chemical_name_systematic
;
3,3'-Bis(4-nitrophenyl)-1,1'-(p-phenylene)dithiourea dimethyl sulfoxide
disolvate
;
_space_group_IT_number 14
_symmetry_cell_setting monoclinic
_symmetry_space_group_name_Hall '-P 2ybc'
_symmetry_space_group_name_H-M 'P 1 21/c 1'
_atom_sites_solution_hydrogens geom
_atom_sites_solution_primary direct
_atom_sites_solution_secondary difmap
_audit_creation_method SHELXL-97
_cell_angle_alpha 90.00
_cell_angle_beta 106.353(2)
_cell_angle_gamma 90.00
_cell_formula_units_Z 2
_cell_length_a 11.6949(18)
_cell_length_b 6.6916(11)
_cell_length_c 20.449(2)
_cell_measurement_reflns_used 1517
_cell_measurement_temperature 298(2)
_cell_measurement_theta_max 25.324
_cell_measurement_theta_min 3.246
_cell_volume 1535.6(4)
_computing_cell_refinement 'SMART (Siemens, 1996)'
_computing_data_collection 'SMART (Siemens, 1996)'
_computing_data_reduction 'SAINT (Siemens, 1996)'
_computing_molecular_graphics 'SHELXTL (Sheldrick, 2008)'
_computing_publication_material 'SHELXTL (Sheldrick, 2008)'
_computing_structure_refinement 'SHELXL97 (Sheldrick, 2008)'
_computing_structure_solution 'SHELXS97 (Sheldrick, 2008)'
_diffrn_ambient_temperature 298(2)
_diffrn_measured_fraction_theta_full 0.996
_diffrn_measured_fraction_theta_max 0.996
_diffrn_measurement_device_type 'Bruker SMART CCD area-detector'
_diffrn_measurement_method '\f and \w'
_diffrn_radiation_monochromator graphite
_diffrn_radiation_source 'fine-focus sealed tube'
_diffrn_radiation_type MoK\a
_diffrn_radiation_wavelength 0.71073
_diffrn_reflns_av_R_equivalents 0.0965
_diffrn_reflns_av_sigmaI/netI 0.0875
_diffrn_reflns_limit_h_max 13
_diffrn_reflns_limit_h_min -11
_diffrn_reflns_limit_k_max 7
_diffrn_reflns_limit_k_min -7
_diffrn_reflns_limit_l_max 24
_diffrn_reflns_limit_l_min -24
_diffrn_reflns_number 7318
_diffrn_reflns_theta_full 25.01
_diffrn_reflns_theta_max 25.01
_diffrn_reflns_theta_min 1.81
_exptl_absorpt_coefficient_mu 0.368
_exptl_absorpt_correction_T_max 0.9607
_exptl_absorpt_correction_T_min 0.8883
_exptl_absorpt_correction_type multi-scan
_exptl_absorpt_process_details '(SADABS; Sheldrick, 1996)'
_exptl_crystal_colour yellow
_exptl_crystal_density_diffrn 1.472
_exptl_crystal_density_method 'not measured'
_exptl_crystal_description needle-shaped
_exptl_crystal_F_000 708
_exptl_crystal_size_max 0.33
_exptl_crystal_size_mid 0.17
_exptl_crystal_size_min 0.11
_refine_diff_density_max 0.438
_refine_diff_density_min -0.429
_refine_ls_extinction_method none
_refine_ls_goodness_of_fit_ref 0.965
_refine_ls_hydrogen_treatment constr
_refine_ls_matrix_type full
_refine_ls_number_parameters 199
_refine_ls_number_reflns 2684
_refine_ls_number_restraints 0
_refine_ls_restrained_S_all 0.965
_refine_ls_R_factor_all 0.1120
_refine_ls_R_factor_gt 0.0688
_refine_ls_shift/su_max 0.000
_refine_ls_shift/su_mean 0.000
_refine_ls_structure_factor_coef Fsqd
_refine_ls_weighting_details 'calc w=1/[\s^2^(Fo^2^)+(0.1071P)^2^] where P=(Fo^2^+2Fc^2^)/3'
_refine_ls_weighting_scheme calc
_refine_ls_wR_factor_gt 0.1706
_refine_ls_wR_factor_ref 0.1993
_reflns_number_gt 1547
_reflns_number_total 2684
_reflns_threshold_expression I>2\s(I)
_cod_data_source_file fl2195.cif
_cod_data_source_block I
_cod_depositor_comments
;
The following automatic conversions were performed:
'_symmetry_cell_setting' value 'Monoclinic' changed to 'monoclinic'
according to '/home/saulius/struct/CIF-dictionaries/cif_core.dic'
dictionary named 'cif_core.dic' version 2.4.1 from 2010-06-29.

Automatic conversion script
Id: cif_fix_enum 1527 2010-12-29 10:47:43Z saulius 

The following automatic conversions were performed:

'_symmetry_cell_setting' value 'Monoclinic' changed to 'monoclinic'
according to /home/saulius/struct/CIF-dictionaries/cif_core.dic
dictionary named 'cif_core.dic' version 2.4.1 from 2010-06-29.

Automatic conversion script
Id: cif_fix_values 1715 2011-07-08 13:25:40Z adriana 
;
_cod_original_cell_volume 1535.5(4)
_cod_original_sg_symbol_H-M 'P 21/c'
_cod_database_code 2218403
_cod_database_fobs_code 2218403

loop_
_symmetry_equiv_pos_as_xyz
'x, y, z'
'-x, y+1/2, -z+1/2'
'-x, -y, -z'
'x, -y-1/2, z-1/2'

loop_
_atom_site_type_symbol
_atom_site_label
_atom_site_fract_x
_atom_site_fract_y
_atom_site_fract_z
_atom_site_U_iso_or_equiv
_atom_site_adp_type
_atom_site_calc_flag
_atom_site_refinement_flags
_atom_site_occupancy
N N1 0.7828(3) 0.3522(5) 0.51603(16) 0.0505(8) Uani d . 1
H H1 0.7673 0.2724 0.5454 0.061 Uiso calc R 1
N N2 0.8719(3) 0.6436(5) 0.49516(16) 0.0507(9) Uani d . 1
H H2 0.8343 0.6109 0.4541 0.061 Uiso calc R 1
N N3 0.4791(3) -0.4240(5) 0.36972(18) 0.0565(9) Uani d . 1
O O1 0.7411(3) 0.4141(5) 0.40259(14) 0.0614(8) Uani d . 1
O O2 0.4552(3) -0.4678(5) 0.31005(16) 0.0733(10) Uani d . 1
O O3 0.4566(3) -0.5286(5) 0.41241(17) 0.0776(10) Uani d . 1
O O4 0.7382(3) 0.1230(6) 0.62917(14) 0.0782(10) Uani d . 1
S S1 0.91836(14) 0.5258(2) 0.62543(6) 0.0858(6) Uani d . 1
S S2 0.82807(12) 0.0691(2) 0.69426(6) 0.0711(5) Uani d . 1
C C1 0.8572(4) 0.5173(6) 0.5429(2) 0.0502(10) Uani d . 1
C C2 0.9391(3) 0.8218(6) 0.5010(2) 0.0454(10) Uani d . 1
C C3 0.9492(4) 0.9013(7) 0.4410(2) 0.0557(11) Uani d . 1
H H3 0.9141 0.8344 0.4004 0.067 Uiso calc R 1
C C4 1.0090(4) 1.0755(7) 0.4389(2) 0.0562(11) Uani d . 1
H H4 1.0150 1.1251 0.3975 0.067 Uiso calc R 1
C C5 0.7326(3) 0.3047(6) 0.44901(19) 0.0455(10) Uani d . 1
C C6 0.6642(3) 0.1137(6) 0.43250(18) 0.0443(9) Uani d . 1
C C7 0.6443(4) -0.0164(6) 0.4804(2) 0.0501(10) Uani d . 1
H H7 0.6723 0.0141 0.5265 0.060 Uiso calc R 1
C C8 0.5824(4) -0.1933(7) 0.4596(2) 0.0548(11) Uani d . 1
H H8 0.5674 -0.2810 0.4915 0.066 Uiso calc R 1
C C9 0.5441(3) -0.2359(6) 0.39199(19) 0.0461(10) Uani d . 1
C C10 0.5631(4) -0.1108(7) 0.3439(2) 0.0600(12) Uani d . 1
H H10 0.5363 -0.1438 0.2979 0.072 Uiso calc R 1
C C11 0.6225(4) 0.0652(7) 0.3643(2) 0.0592(12) Uani d . 1
H H11 0.6349 0.1531 0.3318 0.071 Uiso calc R 1
C C12 0.8181(5) 0.2507(9) 0.7540(2) 0.0870(17) Uani d . 1
H H12A 0.8448 0.3769 0.7414 0.131 Uiso calc R 1
H H12B 0.8671 0.2124 0.7983 0.131 Uiso calc R 1
H H12C 0.7368 0.2624 0.7550 0.131 Uiso calc R 1
C C13 0.7650(6) -0.1309(11) 0.7298(3) 0.120(2) Uani d . 1
H H13A 0.6928 -0.0866 0.7388 0.180 Uiso calc R 1
H H13B 0.8206 -0.1736 0.7716 0.180 Uiso calc R 1
H H13C 0.7477 -0.2405 0.6983 0.180 Uiso calc R 1

loop_
_atom_site_aniso_label
_atom_site_aniso_U_11
_atom_site_aniso_U_22
_atom_site_aniso_U_33
_atom_site_aniso_U_12
_atom_site_aniso_U_13
_atom_site_aniso_U_23
N1 0.050(2) 0.046(2) 0.0538(19) -0.0108(17) 0.0109(15) 0.0002(17)
N2 0.0460(19) 0.047(2) 0.0551(19) -0.0107(16) 0.0077(15) -0.0008(17)
N3 0.064(2) 0.048(2) 0.055(2) -0.0041(18) 0.0123(18) 0.0011(18)
O1 0.0683(19) 0.057(2) 0.0569(17) -0.0188(15) 0.0140(14) 0.0064(15)
O2 0.094(2) 0.065(2) 0.0564(19) -0.0207(18) 0.0137(17) -0.0127(16)
O3 0.100(3) 0.064(2) 0.064(2) -0.0294(19) 0.0153(18) 0.0067(17)
O4 0.090(2) 0.090(3) 0.0495(18) -0.021(2) 0.0117(16) 0.0026(17)
S1 0.1133(12) 0.0803(10) 0.0544(8) -0.0440(9) 0.0080(7) -0.0012(6)
S2 0.0732(9) 0.0804(10) 0.0590(7) 0.0026(7) 0.0174(6) -0.0010(6)
C1 0.043(2) 0.048(3) 0.059(3) -0.0024(19) 0.0118(19) -0.002(2)
C2 0.035(2) 0.040(2) 0.060(2) -0.0015(17) 0.0101(17) 0.0030(19)
C3 0.059(3) 0.049(3) 0.054(2) -0.009(2) 0.0082(19) -0.007(2)
C4 0.064(3) 0.055(3) 0.050(2) -0.011(2) 0.016(2) -0.002(2)
C5 0.035(2) 0.048(3) 0.050(2) -0.0030(18) 0.0056(17) 0.001(2)
C6 0.040(2) 0.047(2) 0.046(2) -0.0016(18) 0.0121(17) 0.0012(18)
C7 0.051(2) 0.053(3) 0.042(2) -0.006(2) 0.0060(18) -0.0026(19)
C8 0.062(3) 0.052(3) 0.053(2) -0.008(2) 0.021(2) 0.004(2)
C9 0.046(2) 0.042(2) 0.047(2) -0.0039(18) 0.0067(17) 0.0017(19)
C10 0.073(3) 0.061(3) 0.042(2) -0.018(2) 0.011(2) -0.001(2)
C11 0.073(3) 0.060(3) 0.046(2) -0.023(2) 0.017(2) 0.008(2)
C12 0.101(4) 0.097(4) 0.059(3) 0.013(3) 0.016(3) -0.001(3)
C13 0.158(6) 0.091(5) 0.100(4) -0.022(5) 0.020(4) 0.024(4)

loop_
_atom_type_symbol
_atom_type_description
_atom_type_scat_dispersion_real
_atom_type_scat_dispersion_imag
_atom_type_scat_source
C C 0.0033 0.0016 'International Tables Vol C Tables 4.2.6.8 and 6.1.1.4'
H H 0.0000 0.0000 'International Tables Vol C Tables 4.2.6.8 and 6.1.1.4'
N N 0.0061 0.0033 'International Tables Vol C Tables 4.2.6.8 and 6.1.1.4'
O O 0.0106 0.0060 'International Tables Vol C Tables 4.2.6.8 and 6.1.1.4'
S S 0.1246 0.1234 'International Tables Vol C Tables 4.2.6.8 and 6.1.1.4'

loop_
_geom_angle_atom_site_label_1
_geom_angle_atom_site_label_2
_geom_angle_atom_site_label_3
_geom_angle_site_symmetry_1
_geom_angle_site_symmetry_3
_geom_angle
C5 N1 C1 . . 127.8(3)
C5 N1 H1 . . 116.1
C1 N1 H1 . . 116.1
C1 N2 C2 . . 130.8(3)
C1 N2 H2 . . 114.6
C2 N2 H2 . . 114.6
O3 N3 O2 . . 123.7(4)
O3 N3 C9 . . 118.1(3)
O2 N3 C9 . . 118.1(4)
O4 S2 C12 . . 106.6(2)
O4 S2 C13 . . 106.1(2)
C12 S2 C13 . . 96.9(3)
N2 C1 N1 . . 113.6(3)
N2 C1 S1 . . 128.4(3)
N1 C1 S1 . . 117.9(3)
C3 C2 C4 . 3_776 118.2(4)
C3 C2 N2 . . 115.9(4)
C4 C2 N2 3_776 . 125.8(4)
C4 C3 C2 . . 122.1(4)
C4 C3 H3 . . 118.9
C2 C3 H3 . . 118.9
C3 C4 C2 . 3_776 119.6(4)
C3 C4 H4 . . 120.2
C2 C4 H4 3_776 . 120.2
O1 C5 N1 . . 122.2(4)
O1 C5 C6 . . 119.4(3)
N1 C5 C6 . . 118.4(4)
C7 C6 C11 . . 119.1(4)
C7 C6 C5 . . 124.5(3)
C11 C6 C5 . . 116.4(3)
C6 C7 C8 . . 119.9(4)
C6 C7 H7 . . 120.1
C8 C7 H7 . . 120.1
C9 C8 C7 . . 119.0(4)
C9 C8 H8 . . 120.5
C7 C8 H8 . . 120.5
C10 C9 C8 . . 122.3(4)
C10 C9 N3 . . 118.6(3)
C8 C9 N3 . . 119.2(4)
C9 C10 C11 . . 118.8(4)
C9 C10 H10 . . 120.6
C11 C10 H10 . . 120.6
C10 C11 C6 . . 121.0(4)
C10 C11 H11 . . 119.5
C6 C11 H11 . . 119.5
S2 C12 H12A . . 109.5
S2 C12 H12B . . 109.5
H12A C12 H12B . . 109.5
S2 C12 H12C . . 109.5
H12A C12 H12C . . 109.5
H12B C12 H12C . . 109.5
S2 C13 H13A . . 109.5
S2 C13 H13B . . 109.5
H13A C13 H13B . . 109.5
S2 C13 H13C . . 109.5
H13A C13 H13C . . 109.5
H13B C13 H13C . . 109.5

loop_
_geom_bond_atom_site_label_1
_geom_bond_atom_site_label_2
_geom_bond_site_symmetry_2
_geom_bond_distance
N1 C5 . 1.368(4)
N1 C1 . 1.418(5)
N1 H1 . 0.8600
N2 C1 . 1.338(5)
N2 C2 . 1.414(5)
N2 H2 . 0.8600
N3 O3 . 1.204(4)
N3 O2 . 1.209(4)
N3 C9 . 1.475(5)
O1 C5 . 1.225(5)
O4 S2 . 1.490(3)
S1 C1 . 1.638(4)
S2 C12 . 1.750(5)
S2 C13 . 1.779(6)
C2 C3 . 1.372(5)
C2 C4 3_776 1.389(5)
C3 C4 . 1.367(6)
C3 H3 . 0.9300
C4 C2 3_776 1.389(5)
C4 H4 . 0.9300
C5 C6 . 1.495(6)
C6 C7 . 1.379(6)
C6 C11 . 1.380(5)
C7 C8 . 1.390(6)
C7 H7 . 0.9300
C8 C9 . 1.358(5)
C8 H8 . 0.9300
C9 C10 . 1.356(6)
C10 C11 . 1.371(6)
C10 H10 . 0.9300
C11 H11 . 0.9300
C12 H12A . 0.9600
C12 H12B . 0.9600
C12 H12C . 0.9600
C13 H13A . 0.9600
C13 H13B . 0.9600
C13 H13C . 0.9600

loop_
_geom_hbond_atom_site_label_D
_geom_hbond_atom_site_label_H
_geom_hbond_atom_site_label_A
_geom_hbond_distance_DH
_geom_hbond_distance_HA
_geom_hbond_distance_DA
_geom_hbond_angle_DHA
_geom_hbond_publ_flag
N1 H1 O4 0.860 2.092 2.942(5) 169.39 yes
N2 H2 O1 0.860 1.839 2.579(5) 143.06 yes

loop_
_geom_torsion_atom_site_label_1
_geom_torsion_atom_site_label_2
_geom_torsion_atom_site_label_3
_geom_torsion_atom_site_label_4
_geom_torsion_site_symmetry_1
_geom_torsion_site_symmetry_4
_geom_torsion
C2 N2 C1 N1 . . -179.4(4)
C2 N2 C1 S1 . . -2.6(7)
C5 N1 C1 N2 . . 4.2(6)
C5 N1 C1 S1 . . -173.0(3)
C1 N2 C2 C3 . . 170.9(4)
C1 N2 C2 C4 . 3_776 -11.5(7)
C4 C2 C3 C4 3_776 . 0.6(7)
N2 C2 C3 C4 . . 178.4(4)
C2 C3 C4 C2 . 3_776 -0.6(7)
C1 N1 C5 O1 . . -5.3(6)
C1 N1 C5 C6 . . 175.5(4)
O1 C5 C6 C7 . . -177.0(4)
N1 C5 C6 C7 . . 2.3(6)
O1 C5 C6 C11 . . 5.2(6)
N1 C5 C6 C11 . . -175.6(4)
C11 C6 C7 C8 . . -0.3(6)
C5 C6 C7 C8 . . -178.1(4)
C6 C7 C8 C9 . . 1.0(6)
C7 C8 C9 C10 . . -0.7(7)
C7 C8 C9 N3 . . 179.6(4)
O3 N3 C9 C10 . . -175.8(4)
O2 N3 C9 C10 . . 6.8(6)
O3 N3 C9 C8 . . 4.0(6)
O2 N3 C9 C8 . . -173.4(4)
C8 C9 C10 C11 . . -0.3(7)
N3 C9 C10 C11 . . 179.4(4)
C9 C10 C11 C6 . . 1.1(7)
C7 C6 C11 C10 . . -0.7(7)
C5 C6 C11 C10 . . 177.2(4)
